data_1550683
loop_
_publ_author_name
'Ramler, Jacqueline'
'Poater, Jordi'
'Hrisch, Florian'
'Ritschel, Benedikt'
'Fischer, Ingo'
'Bickelhaupt, F. Matthias'
'Lichtenberg, Crispin'

_publ_section_title
;
 Carbon Monoxide Insertion at a Heavy p-Block Element: Unprecedented
 Formation of a Cationic Bismuth Carbamoyl
;
_journal_name_full 'Chemical Science'
_journal_paper_doi 10.1039/C9SC00278B
_journal_year 2019
_chemical_formula_moiety 'C25 H22 Bi F3 N4 O3 S, 0.5(C5 H5 N)'
_chemical_formula_sum 'C27.5 H24.5 Bi F3 N4.5 O3 S'
_chemical_formula_weight 764.05
_space_group_crystal_system monoclinic
_space_group_IT_number 14
_space_group_name_Hall '-P 2ybc'
_space_group_name_H-M_alt 'P 1 21/c 1'
_symmetry_space_group_name_Hall '-P 2ybc'
_symmetry_space_group_name_H-M 'P 1 21/c 1'
_atom_sites_solution_hydrogens geom
_atom_sites_solution_primary direct
_audit_creation_date 2016-11-25
_audit_creation_method
;
Olex2 1.2
(compiled 2016.11.07 svn.r3352 for OlexSys, GUI svn.r5261)
;
_audit_update_record
;
2019-01-17 deposited with the CCDC.    2019-02-28 downloaded from the CCDC.
;
_cell_angle_alpha 90
_cell_angle_beta 108.1963(13)
_cell_angle_gamma 90
_cell_formula_units_Z 8
_cell_length_a 17.7873(9)
_cell_length_b 19.5468(10)
_cell_length_c 17.0940(8)
_cell_measurement_reflns_used 9837
_cell_measurement_temperature 100
_cell_measurement_theta_max 26.73
_cell_measurement_theta_min 2.42
_cell_volume 5646.1(5)
_computing_cell_refinement 'SAINT v8.37A (Bruker, 2015)'
_computing_data_reduction 'SAINT v8.37A (Bruker, 2015)'
_computing_molecular_graphics 'Olex2 (Dolomanov et al., 2009)'
_computing_publication_material 'Olex2 (Dolomanov et al., 2009)'
_computing_structure_refinement 'ShelXL (Sheldrick, 2015)'
_computing_structure_solution 'ShelXS (Sheldrick, 2008)'
_diffrn_ambient_temperature 100
_diffrn_measured_fraction_theta_full 1.000
_diffrn_measured_fraction_theta_max 0.998
_diffrn_measurement_device_type 'Bruker APEX-II CCD'
_diffrn_measurement_method '\f and \w scans'
_diffrn_radiation_type MoK\a
_diffrn_radiation_wavelength 0.71073
_diffrn_reflns_av_R_equivalents 0.0490
_diffrn_reflns_av_unetI/netI 0.0312
_diffrn_reflns_Laue_measured_fraction_full 1.000
_diffrn_reflns_Laue_measured_fraction_max 0.998
_diffrn_reflns_limit_h_max 22
_diffrn_reflns_limit_h_min -22
_diffrn_reflns_limit_k_max 24
_diffrn_reflns_limit_k_min -24
_diffrn_reflns_limit_l_max 21
_diffrn_reflns_limit_l_min -17
_diffrn_reflns_number 84157
_diffrn_reflns_point_group_measured_fraction_full 1.000
_diffrn_reflns_point_group_measured_fraction_max 0.998
_diffrn_reflns_theta_full 25.242
_diffrn_reflns_theta_max 26.771
_diffrn_reflns_theta_min 1.630
_diffrn_standards_number 0
_exptl_absorpt_coefficient_mu 6.377
_exptl_absorpt_correction_T_max 0.7454
_exptl_absorpt_correction_T_min 0.4688
_exptl_absorpt_correction_type empirical
_exptl_absorpt_process_details
;
SADABS-2014/5 (Bruker,2014/5) was used for absorption correction.
wR2(int) was 0.0914 before and 0.0581 after correction.
The Ratio of minimum to maximum transmission is 0.6289.
The \l/2 correction factor is Not present.
;
_exptl_crystal_colour colourless
_exptl_crystal_colour_primary colourless
_exptl_crystal_density_diffrn 1.798
_exptl_crystal_description needle
_exptl_crystal_F_000 2968
_exptl_crystal_size_max 0.561
_exptl_crystal_size_mid 0.11
_exptl_crystal_size_min 0.058
_refine_diff_density_max 0.712
_refine_diff_density_min -0.724
_refine_diff_density_rms 0.091
_refine_ls_extinction_method none
_refine_ls_goodness_of_fit_ref 0.993
_refine_ls_hydrogen_treatment constr
_refine_ls_matrix_type full
_refine_ls_number_parameters 736
_refine_ls_number_reflns 12009
_refine_ls_number_restraints 0
_refine_ls_restrained_S_all 0.993
_refine_ls_R_factor_all 0.0268
_refine_ls_R_factor_gt 0.0202
_refine_ls_shift/su_max 0.009
_refine_ls_shift/su_mean 0.000
_refine_ls_structure_factor_coef Fsqd
_refine_ls_weighting_details 'w=1/[\s^2^(Fo^2^)+(0.0090P)^2^+8.2200P] where P=(Fo^2^+2Fc^2^)/3'
_refine_ls_weighting_scheme calc
_refine_ls_wR_factor_gt 0.0424
_refine_ls_wR_factor_ref 0.0444
_reflns_Friedel_coverage 0.000
_reflns_number_gt 10659
_reflns_number_total 12009
_reflns_threshold_expression 'I > 2\s(I)'
_cod_data_source_file c9sc00278b2.cif
_cod_data_source_block Compound_3
_cod_depositor_comments
;

2019-07-17
Z value and formula fixed to values more according to usual
chemical conventions.                 miguel
;
_cod_original_formula_sum 'C55 H49 Bi2 F6 N9 O6 S2'
_cod_original_formula_weight 1528.11
_cod_original_formula_moiety '2(C25 H22 Bi F3 N4 O3 S), C5 H5 N'
_cod_original_formula_units_Z 4
_cod_database_code 1550683
_shelx_space_group_comment
;
The symmetry employed for this shelxl refinement is uniquely defined
by the following loop, which should always be used as a source of
symmetry information in preference to the above space-group names.
They are only intended as comments.
;
_shelx_estimated_absorpt_t_max 0.709
_shelx_estimated_absorpt_t_min 0.124
_olex2_refinement_description
;
1. Fixed Uiso
 At 1.2 times of:
  All C(H) groups
 At 1.5 times of:
  All C(H,H,H) groups
2. Uiso/Uaniso restraints and constraints
Uanis(C55A) = Uanis(C54A) = Uanis(C53A) = Uanis(C52A) = Uanis(C51A)
Uanis(N9) = Uanis(N9A)
3. Others
 Sof(C54A)=Sof(H54A)=Sof(C53A)=Sof(H53A)=Sof(C52A)=Sof(H52A)=Sof(C51A)=
 Sof(H51A)=Sof(N9A)=Sof(C55A)=Sof(H55A)=1-FVAR(1)
 Sof(C54)=Sof(H54)=Sof(N9)=Sof(C53)=Sof(H53)=Sof(C55)=Sof(H55)=Sof(C52)=
 Sof(H52)=Sof(C51)=Sof(H51)=FVAR(1)
4.a Aromatic/amide H refined with riding coordinates:
 C19(H19), C3(H3), C43(H43), C30(H30), C12(H12), C18(H18), C16(H16), C4(H4),
 C17(H17), C15(H15), C24(H24), C48(H48), C23(H23), C46(H46), C8(H8), C32(H32),
 C33(H33), C20(H20), C28(H28), C5(H5), C42(H42), C47(H47), C6(H6), C29(H29),
 C11(H11), C44(H44), C9(H9), C39(H39), C27(H27), C21(H21), C54(H54), C41(H41),
 C45(H45), C40(H40), C36(H36), C10(H10), C35(H35), C34(H34), C53(H53), C55(H55),
  C52(H52), C51(H51), C22(H22), C54A(H54A), C53A(H53A), C52A(H52A), C51A(H51A),
 C55A(H55A)
4.b Fitted hexagon refined as free rotating group:
 C54A(C53A,C52A,C51A,N9A,C55A)
4.c Idealised Me refined as rotating group:
 C38(H38A,H38B,H38C), C14(H14A,H14B,H14C)
;
_shelx_shelxl_version_number 2014/7
_olex2_submission_special_instructions 'No special instructions were received'

loop_
_space_group_symop_operation_xyz
'x, y, z'
'-x, y+1/2, -z+1/2'
'-x, -y, -z'
'x, -y-1/2, z-1/2'

loop_
_atom_site_label
_atom_site_type_symbol
_atom_site_fract_x
_atom_site_fract_y
_atom_site_fract_z
_atom_site_U_iso_or_equiv
_atom_site_adp_type
_atom_site_occupancy
_atom_site_site_symmetry_order
_atom_site_calc_flag
_atom_site_refinement_flags_posn
_atom_site_refinement_flags_occupancy
_atom_site_disorder_assembly
_atom_site_disorder_group
Bi1 Bi 0.42313(2) 0.70494(2) 0.97229(2) 0.01227(3) Uani 1 1 d . . . .
Bi2 Bi 1.12004(2) 0.77458(2) 1.02829(2) 0.01546(3) Uani 1 1 d . . . .
S2 S 1.19754(4) 0.63142(4) 0.91348(4) 0.01880(15) Uani 1 1 d . . . .
S1 S 0.33490(5) 0.90515(4) 0.99772(5) 0.02354(16) Uani 1 1 d . . . .
O6 O 1.24400(12) 0.64091(11) 0.85907(13) 0.0267(5) Uani 1 1 d . . . .
F5 F 1.21198(12) 0.49862(9) 0.90106(13) 0.0405(5) Uani 1 1 d . . . .
N1 N 0.55910(13) 0.64728(11) 0.91709(14) 0.0157(5) Uani 1 1 d . . . .
F4 F 1.11187(13) 0.52918(10) 0.93578(15) 0.0504(6) Uani 1 1 d . . . .
N7 N 1.14836(13) 0.70602(12) 1.15829(14) 0.0183(5) Uani 1 1 d . . . .
C19 C 0.49411(17) 0.59618(14) 1.13599(17) 0.0191(6) Uani 1 1 d . . . .
H19 H 0.4692 0.5632 1.0954 0.023 Uiso 1 1 calc R . . .
N4 N 0.38654(13) 0.74407(12) 0.82710(14) 0.0165(5) Uani 1 1 d . . . .
O3 O 0.25768(13) 0.88675(12) 1.00115(14) 0.0325(5) Uani 1 1 d . . . .
C3 C 0.56336(17) 0.81890(14) 1.00982(17) 0.0184(6) Uani 1 1 d . . . .
H3 H 0.5308 0.8466 1.0316 0.022 Uiso 1 1 calc R . . .
C50 C 1.15641(18) 0.54635(15) 0.88913(19) 0.0244(7) Uani 1 1 d . . . .
N8 N 1.04472(13) 0.84006(12) 0.90487(14) 0.0184(5) Uani 1 1 d . . . .
C43 C 1.17064(16) 0.73124(15) 1.23493(17) 0.0185(6) Uani 1 1 d . . . .
H43 H 1.1753 0.7794 1.2424 0.022 Uiso 1 1 calc R . . .
N3 N 0.49598(13) 0.66130(12) 1.11301(13) 0.0162(5) Uani 1 1 d . . . .
O5 O 1.24206(16) 0.62625(12) 0.99903(13) 0.0415(6) Uani 1 1 d . . . .
C31 C 0.93103(16) 0.86235(14) 1.11750(18) 0.0186(6) Uani 1 1 d . . . .
C1 C 0.58590(16) 0.71297(13) 0.94806(16) 0.0148(6) Uani 1 1 d . . . .
F3 F 0.32444(15) 1.01352(10) 1.08426(13) 0.0539(6) Uani 1 1 d . . . .
C30 C 0.88577(16) 0.72868(14) 1.05036(17) 0.0187(6) Uani 1 1 d . . . .
H30 H 0.8533 0.7517 1.0768 0.022 Uiso 1 1 calc R . . .
N5 N 0.98352(13) 0.82101(12) 1.08873(14) 0.0168(5) Uani 1 1 d . . . .
C12 C 0.65956(17) 0.56259(15) 0.9124(2) 0.0245(7) Uani 1 1 d . . . .
H12 H 0.6750 0.5586 0.9706 0.029 Uiso 1 1 calc R . . .
N6 N 1.08017(14) 0.90391(12) 1.12939(15) 0.0221(5) Uani 1 1 d . . . .
C18 C 0.52706(19) 0.57507(15) 1.21647(18) 0.0255(7) Uani 1 1 d . . . .
H18 H 0.5253 0.5283 1.2310 0.031 Uiso 1 1 calc R . . .
C16 C 0.56487(18) 0.69044(16) 1.25209(18) 0.0255(7) Uani 1 1 d . . . .
H16 H 0.5895 0.7244 1.2916 0.031 Uiso 1 1 calc R . . .
N2 N 0.46914(13) 0.55966(11) 0.90380(14) 0.0163(5) Uani 1 1 d . . . .
C13 C 0.48870(15) 0.62061(14) 0.92515(15) 0.0138(5) Uani 1 1 d . . . .
C4 C 0.63640(17) 0.84343(15) 1.00856(17) 0.0217(6) Uani 1 1 d . . . .
H4 H 0.6540 0.8876 1.0298 0.026 Uiso 1 1 calc R . . .
C17 C 0.56262(19) 0.62336(16) 1.27544(18) 0.0283(7) Uani 1 1 d . . . .
H17 H 0.5853 0.6104 1.3315 0.034 Uiso 1 1 calc R . . .
C38 C 1.15911(18) 0.92973(16) 1.1374(2) 0.0280(7) Uani 1 1 d . . . .
H38A H 1.1830 0.9018 1.1038 0.042 Uiso 1 1 calc GR . . .
H38B H 1.1920 0.9274 1.1952 0.042 Uiso 1 1 calc GR . . .
H38C H 1.1554 0.9773 1.1186 0.042 Uiso 1 1 calc GR . . .
C15 C 0.53097(17) 0.70761(15) 1.17078(17) 0.0207(6) Uani 1 1 d . . . .
H15 H 0.5324 0.7540 1.1548 0.025 Uiso 1 1 calc R . . .
C7 C 0.60059(16) 0.60758(14) 0.87221(18) 0.0177(6) Uani 1 1 d . . . .
C24 C 0.36325(16) 0.70180(15) 0.76225(17) 0.0191(6) Uani 1 1 d . . . .
H24 H 0.3637 0.6539 0.7717 0.023 Uiso 1 1 calc R . . .
C2 C 0.53775(16) 0.75407(14) 0.97939(16) 0.0154(6) Uani 1 1 d . . . .
C48 C 1.01152(18) 0.80341(15) 0.83649(19) 0.0240(7) Uani 1 1 d . . . .
H48 H 1.0157 0.7550 0.8396 0.029 Uiso 1 1 calc R . . .
O4 O 1.12732(13) 0.67359(11) 0.89499(15) 0.0315(5) Uani 1 1 d . . . .
C23 C 0.33854(17) 0.72570(16) 0.68208(18) 0.0245(7) Uani 1 1 d . . . .
H23 H 0.3236 0.6947 0.6370 0.029 Uiso 1 1 calc R . . .
C46 C 0.96503(19) 0.90318(16) 0.7583(2) 0.0310(8) Uani 1 1 d . . . .
H46 H 0.9380 0.9248 0.7075 0.037 Uiso 1 1 calc R . . .
C8 C 0.57812(19) 0.61399(16) 0.78728(19) 0.0254(7) Uani 1 1 d . . . .
H8 H 0.5374 0.6451 0.7597 0.030 Uiso 1 1 calc R . . .
C32 C 0.87382(18) 0.90111(15) 1.0610(2) 0.0309(8) Uani 1 1 d . . . .
H32 H 0.8710 0.9010 1.0045 0.037 Uiso 1 1 calc R . . .
F2 F 0.44270(14) 0.98697(12) 1.09125(15) 0.0616(7) Uani 1 1 d . . . .
C33 C 0.8218(2) 0.93927(18) 1.0864(3) 0.0503(12) Uani 1 1 d . . . .
H33 H 0.7830 0.9661 1.0478 0.060 Uiso 1 1 calc R . . .
F6 F 1.11122(14) 0.54265(10) 0.81136(13) 0.0580(7) Uani 1 1 d . . . .
C20 C 0.38425(16) 0.81186(15) 0.81368(18) 0.0203(6) Uani 1 1 d . . . .
H20 H 0.4004 0.8420 0.8595 0.024 Uiso 1 1 calc R . . .
F1 F 0.38094(17) 0.92833(11) 1.15737(13) 0.0667(8) Uani 1 1 d . . . .
C28 C 0.90801(18) 0.63207(15) 0.97264(19) 0.0248(7) Uani 1 1 d . . . .
H28 H 0.8912 0.5894 0.9465 0.030 Uiso 1 1 calc R . . .
C25 C 0.95723(16) 0.75827(14) 1.04932(16) 0.0161(6) Uani 1 1 d . . . .
C5 C 0.68315(17) 0.80302(15) 0.97617(17) 0.0212(6) Uani 1 1 d . . . .
H5 H 0.7325 0.8201 0.9742 0.025 Uiso 1 1 calc R . . .
C42 C 1.18697(17) 0.68967(16) 1.30314(18) 0.0230(6) Uani 1 1 d . . . .
H42 H 1.2042 0.7088 1.3569 0.028 Uiso 1 1 calc R . . .
C37 C 1.05818(16) 0.84730(14) 1.09404(17) 0.0169(6) Uani 1 1 d . . . .
C47 C 0.97192(18) 0.83288(16) 0.76245(19) 0.0282(7) Uani 1 1 d . . . .
H47 H 0.9496 0.8055 0.7149 0.034 Uiso 1 1 calc R . . .
O2 O 0.33571(13) 0.94784(11) 0.92961(13) 0.0327(5) Uani 1 1 d . . . .
C6 C 0.65911(16) 0.73782(14) 0.94640(16) 0.0179(6) Uani 1 1 d . . . .
H6 H 0.6922 0.7103 0.9251 0.021 Uiso 1 1 calc R . . .
C29 C 0.86253(17) 0.66610(15) 1.01299(18) 0.0223(6) Uani 1 1 d . . . .
H29 H 0.8145 0.6460 1.0150 0.027 Uiso 1 1 calc R . . .
C11 C 0.6967(2) 0.52289(17) 0.8672(2) 0.0342(8) Uani 1 1 d . . . .
H11 H 0.7373 0.4916 0.8946 0.041 Uiso 1 1 calc R . . .
C44 C 1.03731(18) 0.90831(15) 0.90016(19) 0.0229(6) Uani 1 1 d . . . .
H44 H 1.0604 0.9346 0.9484 0.027 Uiso 1 1 calc R . . .
C9 C 0.6156(2) 0.57446(18) 0.7426(2) 0.0368(8) Uani 1 1 d . . . .
H9 H 0.6007 0.5787 0.6844 0.044 Uiso 1 1 calc R . . .
C39 C 1.14113(17) 0.63757(15) 1.14857(19) 0.0246(7) Uani 1 1 d . . . .
H39 H 1.1260 0.6192 1.0944 0.030 Uiso 1 1 calc R . . .
C27 C 0.97861(17) 0.66143(15) 0.97102(18) 0.0219(6) Uani 1 1 d . . . .
H27 H 1.0100 0.6388 0.9431 0.026 Uiso 1 1 calc R . . .
C21 C 0.35919(17) 0.83890(16) 0.73549(19) 0.0248(7) Uani 1 1 d . . . .
H21 H 0.3580 0.8870 0.7277 0.030 Uiso 1 1 calc R . . .
C14 C 0.39594(16) 0.53239(14) 0.91220(19) 0.0213(6) Uani 1 1 d . . . .
H14A H 0.3591 0.5222 0.8575 0.032 Uiso 1 1 calc GR . . .
H14B H 0.3721 0.5663 0.9396 0.032 Uiso 1 1 calc GR . . .
H14C H 0.4073 0.4904 0.9451 0.032 Uiso 1 1 calc GR . . .
C54 C 0.7339(8) 0.6449(8) 1.1870(7) 0.059(3) Uani 0.76(3) 1 d . P A 1
H54 H 0.7102 0.6200 1.1377 0.070 Uiso 0.76(3) 1 calc R P A 1
C41 C 1.17808(17) 0.61975(16) 1.29254(19) 0.0254(7) Uani 1 1 d . . . .
H41 H 1.1878 0.5902 1.3388 0.031 Uiso 1 1 calc R . . .
O1 O 0.39090(14) 0.84961(12) 1.01597(15) 0.0397(6) Uani 1 1 d . . . .
C45 C 0.99761(18) 0.94194(15) 0.8281(2) 0.0273(7) Uani 1 1 d . . . .
H45 H 0.9928 0.9904 0.8267 0.033 Uiso 1 1 calc R . . .
C26 C 1.00392(16) 0.72355(14) 1.00978(17) 0.0178(6) Uani 1 1 d . . . .
C40 C 1.15490(18) 0.59375(16) 1.2140(2) 0.0278(7) Uani 1 1 d . . . .
H40 H 1.1485 0.5458 1.2052 0.033 Uiso 1 1 calc R . . .
N9 N 0.7970(7) 0.6384(6) 1.3291(5) 0.056(2) Uani 0.76(3) 1 d . P A 1
C36 C 0.9380(2) 0.86330(16) 1.1999(2) 0.0338(8) Uani 1 1 d . . . .
H36 H 0.9788 0.8387 1.2390 0.041 Uiso 1 1 calc R . . .
C10 C 0.6742(2) 0.52931(17) 0.7832(2) 0.0368(9) Uani 1 1 d . . . .
H10 H 0.6995 0.5022 0.7525 0.044 Uiso 1 1 calc R . . .
C35 C 0.8824(3) 0.9022(2) 1.2242(3) 0.0589(14) Uani 1 1 d . . . .
H35 H 0.8843 0.9031 1.2803 0.071 Uiso 1 1 calc R . . .
C34 C 0.8253(2) 0.9390(2) 1.1664(4) 0.0590(14) Uani 1 1 d . . . .
H34 H 0.7876 0.9646 1.1832 0.071 Uiso 1 1 calc R . . .
C53 C 0.7378(8) 0.7145(7) 1.1851(6) 0.051(2) Uani 0.76(3) 1 d . P A 1
H53 H 0.7169 0.7397 1.1355 0.062 Uiso 0.76(3) 1 calc R P A 1
C49 C 0.3733(2) 0.96083(17) 1.0867(2) 0.0383(9) Uani 1 1 d . . . .
C55 C 0.7630(9) 0.6122(6) 1.2574(10) 0.060(3) Uani 0.76(3) 1 d . P A 1
H55 H 0.7584 0.5637 1.2551 0.072 Uiso 0.76(3) 1 calc R P A 1
C52 C 0.7749(8) 0.7467(5) 1.2610(12) 0.069(4) Uani 0.76(3) 1 d . P A 1
H52 H 0.7807 0.7951 1.2650 0.083 Uiso 0.76(3) 1 calc R P A 1
C51 C 0.8025(6) 0.7055(9) 1.3295(6) 0.058(3) Uani 0.76(3) 1 d . P A 1
H51 H 0.8274 0.7272 1.3808 0.069 Uiso 0.76(3) 1 calc R P A 1
C22 C 0.33590(17) 0.79566(17) 0.66868(19) 0.0265(7) Uani 1 1 d . . . .
H22 H 0.3183 0.8135 0.6143 0.032 Uiso 1 1 calc R . . .
C54A C 0.761(2) 0.6066(9) 1.2557(17) 0.029(6) Uani 0.24(3) 1 d . P A 2
H54A H 0.7575 0.5581 1.2545 0.035 Uiso 0.24(3) 1 calc R P A 2
C53A C 0.797(2) 0.6403(12) 1.3293(14) 0.029(6) Uani 0.24(3) 1 d G P A 2
H53A H 0.8194 0.6148 1.3785 0.035 Uiso 0.24(3) 1 calc R P A 2
C52A C 0.8021(17) 0.7113(12) 1.3309(13) 0.029(6) Uani 0.24(3) 1 d G P A 2
H52A H 0.8273 0.7343 1.3813 0.035 Uiso 0.24(3) 1 calc R P A 2
C51A C 0.7701(18) 0.7486(9) 1.2590(16) 0.029(6) Uani 0.24(3) 1 d G P A 2
H51A H 0.7733 0.7971 1.2601 0.035 Uiso 0.24(3) 1 calc R P A 2
N9A N 0.733(2) 0.7149(12) 1.1853(13) 0.056(2) Uani 0.24(3) 1 d G P A 2
C55A C 0.729(2) 0.6439(12) 1.1837(14) 0.029(6) Uani 0.24(3) 1 d G P A 2
H55A H 0.7035 0.6208 1.1334 0.035 Uiso 0.24(3) 1 calc R P A 2

loop_
_atom_site_aniso_label
_atom_site_aniso_U_11
_atom_site_aniso_U_22
_atom_site_aniso_U_33
_atom_site_aniso_U_23
_atom_site_aniso_U_13
_atom_site_aniso_U_12
Bi1 0.01267(5) 0.01159(5) 0.01232(5) 0.00026(4) 0.00355(4) 0.00084(4)
Bi2 0.01469(5) 0.01559(6) 0.01677(6) -0.00253(4) 0.00588(4) -0.00065(4)
S2 0.0225(4) 0.0157(3) 0.0179(3) -0.0043(3) 0.0058(3) -0.0031(3)
S1 0.0271(4) 0.0187(4) 0.0255(4) -0.0059(3) 0.0092(3) -0.0009(3)
O6 0.0253(11) 0.0273(12) 0.0304(12) 0.0087(9) 0.0131(10) 0.0039(9)
F5 0.0451(12) 0.0169(10) 0.0595(14) 0.0001(9) 0.0163(10) 0.0070(8)
N1 0.0156(12) 0.0144(12) 0.0185(12) -0.0015(9) 0.0076(10) -0.0019(9)
F4 0.0506(13) 0.0287(11) 0.0851(17) 0.0076(11) 0.0403(13) -0.0088(10)
N7 0.0162(12) 0.0195(13) 0.0190(13) -0.0017(10) 0.0052(10) 0.0001(10)
C19 0.0224(15) 0.0167(15) 0.0177(14) -0.0014(11) 0.0058(12) 0.0032(11)
N4 0.0134(11) 0.0181(12) 0.0179(12) 0.0045(10) 0.0046(9) 0.0026(9)
O3 0.0327(13) 0.0358(13) 0.0330(13) -0.0062(10) 0.0160(10) -0.0068(10)
C3 0.0228(15) 0.0168(14) 0.0150(14) 0.0012(11) 0.0050(12) -0.0012(11)
C50 0.0269(17) 0.0170(15) 0.0262(17) -0.0027(13) 0.0037(13) -0.0007(12)
N8 0.0186(12) 0.0175(12) 0.0180(12) -0.0015(10) 0.0041(10) -0.0003(10)
C43 0.0185(14) 0.0177(15) 0.0212(15) -0.0032(12) 0.0089(12) -0.0007(11)
N3 0.0170(12) 0.0172(12) 0.0137(12) 0.0005(9) 0.0036(9) 0.0010(9)
O5 0.0626(17) 0.0371(14) 0.0155(11) -0.0057(10) -0.0012(11) -0.0161(12)
C31 0.0156(14) 0.0145(14) 0.0280(16) -0.0042(12) 0.0103(12) -0.0030(11)
C1 0.0163(14) 0.0146(14) 0.0108(13) 0.0039(10) 0.0002(11) -0.0002(11)
F3 0.0889(18) 0.0257(11) 0.0480(13) -0.0135(10) 0.0225(13) 0.0026(11)
C30 0.0155(14) 0.0216(15) 0.0184(15) 0.0028(12) 0.0044(12) 0.0022(11)
N5 0.0135(11) 0.0167(12) 0.0198(12) -0.0041(10) 0.0045(10) 0.0009(9)
C12 0.0216(16) 0.0246(17) 0.0294(17) 0.0058(13) 0.0111(13) 0.0042(12)
N6 0.0222(13) 0.0219(14) 0.0231(13) -0.0047(11) 0.0084(11) -0.0049(10)
C18 0.0381(18) 0.0171(15) 0.0215(16) 0.0053(12) 0.0098(14) 0.0088(13)
C16 0.0299(17) 0.0296(18) 0.0135(14) -0.0061(13) 0.0017(13) -0.0008(13)
N2 0.0152(12) 0.0152(12) 0.0200(12) -0.0003(10) 0.0077(10) -0.0005(9)
C13 0.0121(13) 0.0182(15) 0.0096(13) 0.0017(11) 0.0015(10) 0.0039(11)
C4 0.0259(16) 0.0182(15) 0.0166(14) 0.0012(12) 0.0005(12) -0.0081(12)
C17 0.0366(19) 0.0318(19) 0.0145(15) 0.0044(13) 0.0052(13) 0.0105(14)
C38 0.0269(17) 0.0249(17) 0.0356(19) -0.0123(14) 0.0146(14) -0.0089(13)
C15 0.0253(16) 0.0189(15) 0.0175(15) -0.0018(12) 0.0060(12) -0.0015(12)
C7 0.0187(14) 0.0132(14) 0.0242(15) 0.0002(12) 0.0110(12) -0.0032(11)
C24 0.0166(14) 0.0211(15) 0.0173(15) 0.0005(12) 0.0018(12) 0.0030(11)
C2 0.0162(14) 0.0154(14) 0.0135(13) 0.0037(11) 0.0028(11) -0.0007(11)
C48 0.0253(16) 0.0164(15) 0.0286(17) -0.0030(13) 0.0058(13) 0.0017(12)
O4 0.0311(13) 0.0191(11) 0.0513(15) -0.0022(10) 0.0230(11) 0.0041(9)
C23 0.0194(15) 0.0352(18) 0.0170(15) -0.0011(13) 0.0028(12) 0.0037(13)
C46 0.0290(18) 0.0271(18) 0.0302(18) 0.0073(14) -0.0005(14) 0.0085(14)
C8 0.0320(18) 0.0218(17) 0.0241(16) 0.0021(13) 0.0114(14) 0.0001(13)
C32 0.0208(16) 0.0197(16) 0.044(2) -0.0077(14) -0.0019(14) -0.0002(13)
F2 0.0570(15) 0.0495(14) 0.0617(16) -0.0079(12) -0.0052(12) -0.0253(12)
C33 0.0196(18) 0.027(2) 0.096(4) -0.026(2) 0.006(2) -0.0009(15)
F6 0.0728(16) 0.0333(12) 0.0392(12) -0.0051(10) -0.0238(11) -0.0179(11)
C20 0.0178(15) 0.0204(15) 0.0227(15) 0.0022(12) 0.0063(12) 0.0021(12)
F1 0.128(2) 0.0314(12) 0.0246(11) -0.0012(9) 0.0002(13) -0.0184(13)
C28 0.0248(16) 0.0172(15) 0.0295(17) -0.0042(13) 0.0043(13) -0.0049(12)
C25 0.0170(14) 0.0151(14) 0.0133(13) 0.0016(11) 0.0006(11) 0.0010(11)
C5 0.0158(14) 0.0244(16) 0.0196(15) 0.0049(12) 0.0002(12) -0.0074(12)
C42 0.0203(15) 0.0304(17) 0.0198(15) -0.0014(13) 0.0084(12) 0.0022(13)
C37 0.0179(14) 0.0179(15) 0.0159(14) -0.0003(11) 0.0065(11) 0.0005(11)
C47 0.0292(17) 0.0251(17) 0.0217(16) -0.0028(13) -0.0044(13) 0.0036(13)
O2 0.0379(13) 0.0342(13) 0.0285(12) 0.0006(10) 0.0138(11) -0.0067(10)
C6 0.0158(14) 0.0228(16) 0.0141(14) 0.0040(11) 0.0032(11) 0.0004(11)
C29 0.0170(15) 0.0226(16) 0.0246(16) 0.0038(13) 0.0024(12) -0.0043(12)
C11 0.0292(18) 0.0226(17) 0.058(2) 0.0079(16) 0.0246(17) 0.0070(14)
C44 0.0265(16) 0.0180(15) 0.0253(16) -0.0034(12) 0.0099(13) -0.0007(12)
C9 0.054(2) 0.035(2) 0.0300(19) -0.0041(15) 0.0257(17) -0.0053(17)
C39 0.0221(16) 0.0230(16) 0.0259(16) -0.0056(13) 0.0033(13) 0.0003(12)
C27 0.0232(16) 0.0200(15) 0.0227(15) -0.0044(12) 0.0076(13) -0.0005(12)
C21 0.0190(15) 0.0254(17) 0.0323(18) 0.0134(14) 0.0113(13) 0.0063(12)
C14 0.0202(15) 0.0150(15) 0.0307(17) -0.0017(12) 0.0110(13) -0.0018(11)
C54 0.031(4) 0.093(8) 0.046(5) -0.027(5) 0.004(4) 0.010(4)
C41 0.0202(15) 0.0266(17) 0.0288(17) 0.0100(14) 0.0066(13) 0.0025(13)
O1 0.0397(14) 0.0280(13) 0.0516(16) -0.0031(11) 0.0146(12) 0.0093(11)
C45 0.0320(18) 0.0150(15) 0.0343(18) 0.0021(13) 0.0097(15) 0.0047(13)
C26 0.0168(14) 0.0169(14) 0.0194(15) -0.0024(11) 0.0053(12) -0.0030(11)
C40 0.0245(17) 0.0193(16) 0.0359(19) 0.0014(14) 0.0040(14) 0.0011(13)
N9 0.041(4) 0.088(6) 0.042(4) -0.008(4) 0.019(3) -0.007(4)
C36 0.057(2) 0.0206(17) 0.0325(19) -0.0014(14) 0.0260(17) -0.0047(15)
C10 0.047(2) 0.0244(18) 0.057(2) -0.0051(17) 0.042(2) -0.0018(16)
C35 0.098(4) 0.037(2) 0.071(3) -0.026(2) 0.069(3) -0.029(2)
C34 0.038(2) 0.030(2) 0.128(5) -0.033(3) 0.053(3) -0.0112(18)
C53 0.040(4) 0.076(5) 0.044(4) 0.032(4) 0.023(3) 0.020(4)
C49 0.059(2) 0.0204(18) 0.0304(19) -0.0025(15) 0.0056(17) -0.0038(17)
C55 0.043(5) 0.045(5) 0.093(9) -0.004(5) 0.023(5) 0.006(4)
C52 0.054(6) 0.048(5) 0.124(11) -0.017(6) 0.056(7) -0.019(4)
C51 0.035(4) 0.111(10) 0.032(5) -0.036(5) 0.018(4) -0.024(5)
C22 0.0179(15) 0.043(2) 0.0192(16) 0.0140(14) 0.0063(13) 0.0067(13)
C54A 0.046(11) 0.015(8) 0.025(10) 0.011(7) 0.008(8) 0.008(6)
C53A 0.046(11) 0.015(8) 0.025(10) 0.011(7) 0.008(8) 0.008(6)
C52A 0.046(11) 0.015(8) 0.025(10) 0.011(7) 0.008(8) 0.008(6)
C51A 0.046(11) 0.015(8) 0.025(10) 0.011(7) 0.008(8) 0.008(6)
N9A 0.041(4) 0.088(6) 0.042(4) -0.008(4) 0.019(3) -0.007(4)
C55A 0.046(11) 0.015(8) 0.025(10) 0.011(7) 0.008(8) 0.008(6)

loop_
_atom_type_symbol
_atom_type_description
_atom_type_scat_dispersion_real
_atom_type_scat_dispersion_imag
_atom_type_scat_source
C C 0.0033 0.0016 'International Tables Vol C Tables 4.2.6.8 and 6.1.1.4'
H H 0.0000 0.0000 'International Tables Vol C Tables 4.2.6.8 and 6.1.1.4'
Bi Bi -4.1077 10.2566 'International Tables Vol C Tables 4.2.6.8 and 6.1.1.4'
F F 0.0171 0.0103 'International Tables Vol C Tables 4.2.6.8 and 6.1.1.4'
N N 0.0061 0.0033 'International Tables Vol C Tables 4.2.6.8 and 6.1.1.4'
O O 0.0106 0.0060 'International Tables Vol C Tables 4.2.6.8 and 6.1.1.4'
S S 0.1246 0.1234 'International Tables Vol C Tables 4.2.6.8 and 6.1.1.4'

loop_
_geom_angle_atom_site_label_1
_geom_angle_atom_site_label_2
_geom_angle_atom_site_label_3
_geom_angle
N4 Bi1 N3 164.35(7)
N4 Bi1 O1 87.02(7)
N3 Bi1 O1 99.36(7)
C13 Bi1 N4 82.77(8)
C13 Bi1 N3 85.73(8)
C13 Bi1 O1 155.56(8)
C2 Bi1 N4 82.59(8)
C2 Bi1 N3 84.48(8)
C2 Bi1 C13 76.84(10)
C2 Bi1 O1 79.86(9)
N7 Bi2 O4 105.83(7)
N8 Bi2 N7 159.67(8)
N8 Bi2 O4 80.54(7)
C37 Bi2 N7 83.77(9)
C37 Bi2 N8 83.24(9)
C37 Bi2 O4 154.97(8)
C26 Bi2 N7 78.88(9)
C26 Bi2 N8 83.07(9)
C26 Bi2 O4 81.82(8)
C26 Bi2 C37 77.39(10)
O6 S2 C50 104.03(14)
O6 S2 O4 114.65(13)
O5 S2 O6 115.07(15)
O5 S2 C50 102.98(14)
O5 S2 O4 115.31(15)
O4 S2 C50 102.33(14)
O3 S1 O1 114.03(15)
O3 S1 C49 103.25(16)
O2 S1 O3 115.45(14)
O2 S1 O1 115.61(15)
O2 S1 C49 103.52(15)
O1 S1 C49 102.48(16)
C1 N1 C7 121.2(2)
C13 N1 C1 120.5(2)
C13 N1 C7 118.2(2)
C43 N7 Bi2 125.91(18)
C43 N7 C39 118.3(3)
C39 N7 Bi2 115.83(19)
N3 C19 C18 122.5(3)
C24 N4 Bi1 123.63(18)
C24 N4 C20 118.8(2)
C20 N4 Bi1 117.34(18)
C4 C3 C2 120.4(3)
F5 C50 S2 112.4(2)
F5 C50 F4 106.5(2)
F4 C50 S2 111.5(2)
F6 C50 S2 110.8(2)
F6 C50 F5 107.8(3)
F6 C50 F4 107.4(3)
C48 N8 Bi2 116.16(18)
C44 N8 Bi2 125.67(19)
C44 N8 C48 118.1(3)
N7 C43 C42 122.1(3)
C19 N3 Bi1 123.73(18)
C19 N3 C15 118.4(2)
C15 N3 Bi1 117.41(18)
C32 C31 N5 118.9(3)
C36 C31 N5 119.9(3)
C36 C31 C32 121.2(3)
C2 C1 N1 119.4(2)
C2 C1 C6 119.6(3)
C6 C1 N1 121.0(2)
C29 C30 C25 120.0(3)
C25 N5 C31 120.1(2)
C37 N5 C31 118.5(2)
C37 N5 C25 121.2(2)
C7 C12 C11 119.8(3)
C37 N6 C38 119.6(3)
C19 C18 C17 118.6(3)
C15 C16 C17 118.9(3)
C13 N2 C14 119.4(2)
N1 C13 Bi1 109.47(17)
N2 C13 Bi1 130.7(2)
N2 C13 N1 119.8(2)
C5 C4 C3 119.4(3)
C16 C17 C18 119.2(3)
N3 C15 C16 122.5(3)
C12 C7 N1 120.9(3)
C12 C7 C8 120.4(3)
C8 C7 N1 118.7(3)
N4 C24 C23 122.1(3)
C3 C2 Bi1 127.0(2)
C3 C2 C1 119.9(2)
C1 C2 Bi1 113.10(19)
N8 C48 C47 122.7(3)
S2 O4 Bi2 116.17(12)
C24 C23 C22 118.8(3)
C47 C46 C45 119.7(3)
C7 C8 C9 119.5(3)
C33 C32 C31 120.0(4)
C34 C33 C32 120.1(4)
N4 C20 C21 121.9(3)
C29 C28 C27 118.9(3)
C30 C25 N5 121.4(2)
C26 C25 C30 118.9(3)
C26 C25 N5 119.7(2)
C4 C5 C6 121.1(3)
C43 C42 C41 119.2(3)
N5 C37 Bi2 109.32(18)
N6 C37 Bi2 130.7(2)
N6 C37 N5 119.9(3)
C48 C47 C46 118.6(3)
C5 C6 C1 119.6(3)
C30 C29 C28 121.2(3)
C10 C11 C12 119.7(3)
N8 C44 C45 122.8(3)
C10 C9 C8 119.7(3)
N7 C39 C40 122.3(3)
C28 C27 C26 120.8(3)
C20 C21 C22 119.5(3)
C55 C54 C53 119.9(6)
C40 C41 C42 118.8(3)
S1 O1 Bi1 145.36(14)
C46 C45 C44 118.1(3)
C25 C26 Bi2 112.24(19)
C27 C26 Bi2 127.4(2)
C27 C26 C25 120.1(3)
C39 C40 C41 119.3(3)
C55 N9 C51 114.3(6)
C31 C36 C35 117.5(4)
C11 C10 C9 120.9(3)
C34 C35 C36 119.9(4)
C33 C34 C35 121.2(4)
C54 C53 C52 115.9(7)
F3 C49 S1 111.3(2)
F2 C49 S1 112.5(3)
F2 C49 F3 106.9(3)
F2 C49 F1 107.6(3)
F1 C49 S1 112.2(2)
F1 C49 F3 106.0(3)
N9 C55 C54 127.5(8)
C51 C52 C53 117.4(6)
N9 C51 C52 124.9(7)
C21 C22 C23 118.9(3)
C53A C54A C55A 120.0
C52A C53A C54A 120.0
C53A C52A C51A 120.0
N9A C51A C52A 120.0
C55A N9A C51A 120.0
N9A C55A C54A 120.0

loop_
_geom_bond_atom_site_label_1
_geom_bond_atom_site_label_2
_geom_bond_distance
Bi1 N4 2.482(2)
Bi1 N3 2.499(2)
Bi1 C13 2.305(3)
Bi1 C2 2.222(3)
Bi1 O1 3.025(2)
Bi2 N7 2.508(2)
Bi2 N8 2.474(2)
Bi2 O4 3.048(2)
Bi2 C37 2.295(3)
Bi2 C26 2.225(3)
S2 O6 1.436(2)
S2 C50 1.812(3)
S2 O5 1.433(2)
S2 O4 1.447(2)
S1 O3 1.439(2)
S1 O2 1.436(2)
S1 O1 1.440(2)
S1 C49 1.820(3)
F5 C50 1.328(3)
N1 C1 1.414(3)
N1 C13 1.402(3)
N1 C7 1.445(3)
F4 C50 1.331(4)
N7 C43 1.339(4)
N7 C39 1.349(4)
C19 N3 1.336(4)
C19 C18 1.379(4)
N4 C24 1.340(4)
N4 C20 1.343(4)
C3 C4 1.391(4)
C3 C2 1.391(4)
C50 F6 1.323(3)
N8 C48 1.341(4)
N8 C44 1.340(4)
C43 C42 1.376(4)
N3 C15 1.341(4)
C31 N5 1.433(3)
C31 C32 1.389(4)
C31 C36 1.374(4)
C1 C2 1.397(4)
C1 C6 1.399(4)
F3 C49 1.340(4)
C30 C25 1.402(4)
C30 C29 1.382(4)
N5 C25 1.407(3)
N5 C37 1.400(3)
C12 C7 1.377(4)
C12 C11 1.397(4)
N6 C38 1.458(4)
N6 C37 1.263(4)
C18 C17 1.382(4)
C16 C17 1.375(4)
C16 C15 1.373(4)
N2 C13 1.263(3)
N2 C14 1.455(3)
C4 C5 1.382(4)
C7 C8 1.386(4)
C24 C23 1.383(4)
C48 C47 1.369(4)
C23 C22 1.385(4)
C46 C47 1.379(4)
C46 C45 1.380(4)
C8 C9 1.394(4)
C32 C33 1.361(5)
F2 C49 1.316(4)
C33 C34 1.350(6)
C20 C21 1.376(4)
F1 C49 1.334(4)
C28 C29 1.386(4)
C28 C27 1.389(4)
C25 C26 1.399(4)
C5 C6 1.389(4)
C42 C41 1.381(4)
C11 C10 1.372(5)
C44 C45 1.380(4)
C9 C10 1.377(5)
C39 C40 1.369(4)
C27 C26 1.389(4)
C21 C22 1.376(4)
C54 C53 1.363(9)
C54 C55 1.317(9)
C41 C40 1.373(4)
N9 C55 1.291(11)
N9 C51 1.317(11)
C36 C35 1.410(5)
C35 C34 1.377(7)
C53 C52 1.409(11)
C52 C51 1.378(10)
C54A C53A 1.3900
C54A C55A 1.3900
C53A C52A 1.3900
C52A C51A 1.3900
C51A N9A 1.3900
N9A C55A 1.3900
